data_1536868
loop_
_publ_author_name
'Sun, Wen-Bin'
'Yan, Peng-Fei'
'Jiang, Shang-Da'
'Wang, Bing-Wu'
'Zhang, Yi-Quan'
'Li, Hong-Feng'
'Chen, Peng'
'Wang, Zhe-Ming'
'Gao, Song'

_publ_section_title
;
 High symmetry or low symmetry, that is the question -- high performance
 Dy(iii) single-ion magnets by electrostatic potential design
;
_journal_issue 1
_journal_name_full 'Chem. Sci.'
_journal_page_first 684
_journal_paper_doi 10.1039/C5SC02986D
_journal_volume 7
_journal_year 2016
_chemical_formula_moiety 'C44 H36 Cl3 Dy N4 O10 Zn2'
_chemical_formula_sum 'C44 H36 Cl3 Dy N4 O10 Zn2'
_chemical_formula_weight 1180.40
_chemical_name_systematic
; 
 ? 
;
_space_group_IT_number 15
_symmetry_cell_setting monoclinic
_symmetry_space_group_name_Hall '-C 2yc'
_symmetry_space_group_name_H-M 'C 1 2/c 1'
_atom_sites_solution_hydrogens geom
_atom_sites_solution_primary direct
_atom_sites_solution_secondary difmap
_audit_creation_method SHELXL-97
_audit_update_record
;
2014-09-09 deposited with the CCDC.
2015-10-09 downloaded from the CCDC.
;
_cell_angle_alpha 90.00
_cell_angle_beta 104.77(3)
_cell_angle_gamma 90.00
_cell_formula_units_Z 4
_cell_length_a 16.203(3)
_cell_length_b 22.757(5)
_cell_length_c 14.315(3)
_cell_measurement_temperature 293(2)
_cell_volume 5104.0(19)
_computing_structure_refinement 'SHELXL-97 (Sheldrick, 1997)'
_computing_structure_solution 'SHELXS-97 (Sheldrick, 1990)'
_diffrn_ambient_temperature 293(2)
_diffrn_measured_fraction_theta_full 0.990
_diffrn_measured_fraction_theta_max 0.990
_diffrn_radiation_monochromator graphite
_diffrn_radiation_source 'fine-focus sealed tube'
_diffrn_radiation_type MoK\a
_diffrn_radiation_wavelength 0.71073
_diffrn_reflns_av_R_equivalents 0.0620
_diffrn_reflns_av_sigmaI/netI 0.0527
_diffrn_reflns_limit_h_max 21
_diffrn_reflns_limit_h_min -21
_diffrn_reflns_limit_k_max 29
_diffrn_reflns_limit_k_min -29
_diffrn_reflns_limit_l_max 18
_diffrn_reflns_limit_l_min -17
_diffrn_reflns_number 23835
_diffrn_reflns_theta_full 27.48
_diffrn_reflns_theta_max 27.48
_diffrn_reflns_theta_min 3.03
_exptl_absorpt_coefficient_mu 2.590
_exptl_absorpt_correction_T_max 0.6254
_exptl_absorpt_correction_T_min 0.5308
_exptl_crystal_density_diffrn 1.515
_exptl_crystal_density_method 'not measured'
_exptl_crystal_F_000 2307
_exptl_crystal_size_max 0.28
_exptl_crystal_size_mid 0.26
_exptl_crystal_size_min 0.20
_refine_diff_density_max 0.747
_refine_diff_density_min -0.849
_refine_diff_density_rms 0.104
_refine_ls_extinction_method none
_refine_ls_goodness_of_fit_ref 1.037
_refine_ls_hydrogen_treatment mixed
_refine_ls_matrix_type full
_refine_ls_number_parameters 299
_refine_ls_number_reflns 5794
_refine_ls_number_restraints 12
_refine_ls_restrained_S_all 1.038
_refine_ls_R_factor_all 0.0528
_refine_ls_R_factor_gt 0.0402
_refine_ls_shift/su_max 0.063
_refine_ls_shift/su_mean 0.001
_refine_ls_structure_factor_coef Fsqd
_refine_ls_weighting_details 'calc w=1/[\s^2^(Fo^2^)+(0.0419P)^2^+10.0029P] where P=(Fo^2^+2Fc^2^)/3'
_refine_ls_weighting_scheme calc
_refine_ls_wR_factor_gt 0.0922
_refine_ls_wR_factor_ref 0.0976
_reflns_number_gt 4766
_reflns_number_total 5794
_reflns_threshold_expression >2sigma(I)
_cod_data_source_file c5sc02986d2.cif
_cod_data_source_block h250
_cod_depositor_comments
;
The following automatic conversions were performed:

'_symmetry_cell_setting' value 'Monoclinic' changed to 'monoclinic'
according to
/usr/data/users/saulius/crontab/automatic-downloads/rss-feeds/RSC/lib/dictionaries/cif_core.dic
dictionary named 'cif_core.dic' version 2.4.2 from 2011-04-26.

Automatic conversion script
Id: cif_fix_values 3271 2015-04-21 07:52:19Z andrius 

 Adding full bibliography for 1536868--1536871.cif.
;
_cod_original_cell_volume 5104.0(18)
_cod_original_sg_symbol_Hall '-C 2yc '
_cod_original_sg_symbol_H-M 'C 2/c'
_cod_database_code 1536868

loop_
_symmetry_equiv_pos_as_xyz
'x, y, z'
'-x, y, -z+1/2'
'x+1/2, y+1/2, z'
'-x+1/2, y+1/2, -z+1/2'
'-x, -y, -z'
'x, -y, z-1/2'
'-x+1/2, -y+1/2, -z'
'x+1/2, -y+1/2, z-1/2'

loop_
_atom_site_label
_atom_site_type_symbol
_atom_site_fract_x
_atom_site_fract_y
_atom_site_fract_z
_atom_site_U_iso_or_equiv
_atom_site_adp_type
_atom_site_occupancy
_atom_site_symmetry_multiplicity
_atom_site_calc_flag
_atom_site_refinement_flags
Dy1 Dy 0.0000 0.334314(11) 0.2500 0.03103(9) Uani 1 2 d S
Zn1 Zn 0.07370(3) 0.31759(2) 0.03701(3) 0.03510(12) Uani 1 1 d .
Cl1 Cl 0.02984(7) 0.24573(6) -0.07197(9) 0.0532(3) Uani 1 1 d .
Cl2 Cl 0.0000 0.45274(6) 0.2500 0.0452(4) Uani 1 2 d S
C1 C 0.0660(5) 0.2020(3) 0.3973(6) 0.099(3) Uani 1 1 d .
H1A H 0.1101 0.1728 0.4140 0.149 Uiso 1 1 calc R
H1B H 0.0124 0.1833 0.3688 0.149 Uiso 1 1 calc R
H1C H 0.0623 0.2228 0.4545 0.149 Uiso 1 1 calc R
C2 C 0.3083(3) 0.2022(3) 0.3372(4) 0.0637(15) Uani 1 1 d .
H2A H 0.3542 0.1807 0.3736 0.076 Uiso 1 1 calc R
C3 C 0.3165(3) 0.2313(2) 0.2569(4) 0.0555(13) Uani 1 1 d .
H3A H 0.3683 0.2301 0.2400 0.067 Uiso 1 1 calc R
C4 C 0.2323(3) 0.2040(2) 0.3657(4) 0.0589(14) Uani 1 1 d .
H4A H 0.2274 0.1847 0.4213 0.071 Uiso 1 1 calc R
C5 C 0.2458(4) 0.4235(2) -0.1759(4) 0.0610(14) Uani 1 1 d .
H5A H 0.2536 0.4448 -0.2284 0.073 Uiso 1 1 calc R
C6 C -0.2155(4) 0.3968(2) 0.1951(5) 0.0666(16) Uani 1 1 d .
H6A H -0.2662 0.4092 0.1484 0.100 Uiso 1 1 calc R
H6B H -0.1913 0.4296 0.2349 0.100 Uiso 1 1 calc R
H6C H -0.2297 0.3664 0.2348 0.100 Uiso 1 1 calc R
C7 C 0.1679(3) 0.4251(2) -0.1525(3) 0.0519(12) Uani 1 1 d .
H7A H 0.1234 0.4478 -0.1887 0.062 Uiso 1 1 calc R
C8 C -0.2099(3) 0.4452(2) 0.0159(3) 0.0476(11) Uani 1 1 d .
H8A H -0.2607 0.4497 0.0341 0.057 Uiso 1 1 calc R
C9 C 0.3112(3) 0.3904(2) -0.1217(4) 0.0600(14) Uani 1 1 d .
H9A H 0.3636 0.3905 -0.1371 0.072 Uiso 1 1 calc R
C10 C 0.2624(3) 0.2956(2) 0.1173(3) 0.0417(10) Uani 1 1 d .
H10A H 0.3176 0.2955 0.1094 0.050 Uiso 1 1 calc R
C11 C 0.1698(3) 0.26501(18) 0.2260(3) 0.0355(9) Uani 1 1 d .
C12 C 0.1568(3) 0.39232(19) -0.0743(3) 0.0395(9) Uani 1 1 d .
C14 C -0.1498(3) 0.40650(19) 0.0648(3) 0.0380(9) Uani 1 1 d .
C15 C 0.3017(3) 0.3572(2) -0.0450(4) 0.0499(11) Uani 1 1 d .
H15A H 0.3468 0.3346 -0.0097 0.060 Uiso 1 1 calc R
C16 C 0.2235(3) 0.3576(2) -0.0207(3) 0.0415(10) Uani 1 1 d .
C17 C 0.2469(3) 0.2634(2) 0.1986(3) 0.0408(10) Uani 1 1 d .
C18 C 0.1646(3) 0.2352(2) 0.3099(3) 0.0422(10) Uani 1 1 d .
C19 C -0.0739(2) 0.39575(17) 0.0360(3) 0.0336(8) Uani 1 1 d .
C20 C -0.1961(3) 0.4779(2) -0.0604(3) 0.0525(12) Uani 1 1 d .
H20A H -0.2376 0.5039 -0.0939 0.063 Uiso 1 1 calc R
C21 C 0.0199(3) 0.42895(19) -0.0707(3) 0.0379(9) Uani 1 1 d .
H21A H 0.0282 0.4584 -0.1125 0.046 Uiso 1 1 calc R
C22 C -0.0587(3) 0.43028(19) -0.0403(3) 0.0366(9) Uani 1 1 d .
C23 C -0.1206(3) 0.4715(2) -0.0861(3) 0.0456(11) Uani 1 1 d .
H23A H -0.1100 0.4950 -0.1349 0.055 Uiso 1 1 calc R
N1 N 0.2058(2) 0.32404(15) 0.0559(2) 0.0363(7) Uani 1 1 d .
N2 N 0.0791(2) 0.39043(15) -0.0446(2) 0.0369(8) Uani 1 1 d .
O1 O 0.10106(17) 0.29549(13) 0.18005(19) 0.0378(6) Uani 1 1 d .
O2 O -0.02051(17) 0.35622(12) 0.08560(19) 0.0363(6) Uani 1 1 d .
O3 O 0.0856(2) 0.24207(13) 0.3305(2) 0.0476(8) Uani 1 1 d .
O4 O -0.15444(19) 0.37465(13) 0.1460(2) 0.0438(7) Uani 1 1 d .
O1W O 0.0451(14) 0.1130(11) 0.755(2) 0.281(12) Uani 0.50 1 d PU
O2W O 0.025(4) 0.009(3) 0.441(4) 0.60(4) Uani 0.50 1 d PU

loop_
_atom_site_aniso_label
_atom_site_aniso_U_11
_atom_site_aniso_U_22
_atom_site_aniso_U_33
_atom_site_aniso_U_23
_atom_site_aniso_U_13
_atom_site_aniso_U_12
Dy1 0.03497(14) 0.03023(15) 0.02876(14) 0.000 0.00970(10) 0.000
Zn1 0.0364(2) 0.0372(3) 0.0316(3) 0.00136(18) 0.00870(19) 0.0080(2)
Cl1 0.0455(6) 0.0582(7) 0.0530(7) -0.0178(5) 0.0069(5) 0.0067(5)
Cl2 0.0647(10) 0.0325(7) 0.0351(7) 0.000 0.0067(7) 0.000
C1 0.117(6) 0.085(5) 0.128(6) 0.059(5) 0.089(5) 0.035(4)
C2 0.047(3) 0.074(4) 0.064(3) 0.025(3) 0.004(2) 0.024(3)
C3 0.040(2) 0.060(3) 0.063(3) 0.013(3) 0.008(2) 0.014(2)
C4 0.063(3) 0.063(3) 0.049(3) 0.026(2) 0.012(2) 0.019(3)
C5 0.075(3) 0.063(3) 0.055(3) 0.019(3) 0.035(3) 0.010(3)
C6 0.074(4) 0.060(3) 0.084(4) 0.015(3) 0.053(3) 0.020(3)
C7 0.062(3) 0.055(3) 0.044(3) 0.016(2) 0.024(2) 0.018(2)
C8 0.035(2) 0.055(3) 0.051(3) -0.004(2) 0.0085(19) 0.009(2)
C9 0.057(3) 0.069(4) 0.064(3) 0.013(3) 0.034(3) 0.005(3)
C10 0.037(2) 0.045(3) 0.044(2) -0.0004(19) 0.0102(18) 0.0058(19)
C11 0.036(2) 0.036(2) 0.031(2) -0.0002(16) 0.0022(16) 0.0083(18)
C12 0.044(2) 0.042(2) 0.035(2) 0.0016(18) 0.0144(18) 0.0078(19)
C14 0.037(2) 0.039(2) 0.036(2) -0.0013(17) 0.0055(17) 0.0026(18)
C15 0.045(2) 0.056(3) 0.054(3) 0.009(2) 0.020(2) 0.004(2)
C16 0.045(2) 0.040(2) 0.042(2) 0.0030(19) 0.0158(19) 0.006(2)
C17 0.039(2) 0.042(2) 0.038(2) 0.0043(18) 0.0033(17) 0.0085(19)
C18 0.046(2) 0.041(2) 0.041(2) 0.0053(19) 0.0133(19) 0.007(2)
C19 0.035(2) 0.035(2) 0.0271(19) -0.0050(15) 0.0010(15) 0.0031(17)
C20 0.048(3) 0.062(3) 0.040(2) 0.003(2) -0.003(2) 0.022(2)
C21 0.044(2) 0.041(2) 0.028(2) 0.0037(17) 0.0086(17) 0.0048(19)
C22 0.039(2) 0.040(2) 0.027(2) -0.0036(16) 0.0022(16) 0.0097(18)
C23 0.049(2) 0.051(3) 0.032(2) 0.0065(19) 0.0032(18) 0.016(2)
N1 0.0364(17) 0.0401(19) 0.0321(18) 0.0017(14) 0.0081(14) 0.0051(15)
N2 0.0405(18) 0.0404(19) 0.0307(18) 0.0005(14) 0.0110(14) 0.0076(16)
O1 0.0362(14) 0.0436(17) 0.0324(15) 0.0075(12) 0.0063(11) 0.0113(13)
O2 0.0405(15) 0.0378(15) 0.0315(14) 0.0028(12) 0.0110(11) 0.0101(13)
O3 0.0558(19) 0.0431(17) 0.0478(19) 0.0153(14) 0.0205(15) 0.0102(15)
O4 0.0440(16) 0.0416(17) 0.0499(18) 0.0038(14) 0.0195(14) 0.0072(14)
O1W 0.285(15) 0.289(15) 0.271(14) -0.003(9) 0.076(10) -0.044(9)
O2W 0.59(4) 0.59(4) 0.60(4) 0.001(5) 0.150(10) 0.004(5)

loop_
_atom_type_symbol
_atom_type_description
_atom_type_scat_dispersion_real
_atom_type_scat_dispersion_imag
_atom_type_scat_source
C C 0.0033 0.0016 'International Tables Vol C Tables 4.2.6.8 and 6.1.1.4'
H H 0.0000 0.0000 'International Tables Vol C Tables 4.2.6.8 and 6.1.1.4'
Dy Dy -0.1892 4.4098 'International Tables Vol C Tables 4.2.6.8 and 6.1.1.4'
N N 0.0061 0.0033 'International Tables Vol C Tables 4.2.6.8 and 6.1.1.4'
O O 0.0106 0.0060 'International Tables Vol C Tables 4.2.6.8 and 6.1.1.4'
Zn Zn 0.2839 1.4301 'International Tables Vol C Tables 4.2.6.8 and 6.1.1.4'
Cl Cl 0.1484 0.1585 'International Tables Vol C Tables 4.2.6.8 and 6.1.1.4'

loop_
_geom_angle_atom_site_label_1
_geom_angle_atom_site_label_2
_geom_angle_atom_site_label_3
_geom_angle
_geom_angle_site_symmetry_1
_geom_angle_site_symmetry_3
O1 Dy1 O1 134.87(15) . 2
O1 Dy1 O2 125.70(10) . 2
O1 Dy1 O2 65.14(9) 2 2
O1 Dy1 O2 65.14(9) . .
O1 Dy1 O2 125.70(10) 2 .
O2 Dy1 O2 155.46(14) 2 .
O1 Dy1 O3 81.76(10) . 2
O1 Dy1 O3 61.80(9) 2 2
O2 Dy1 O3 122.42(10) 2 2
O2 Dy1 O3 78.76(10) . 2
O1 Dy1 O3 61.80(9) . .
O1 Dy1 O3 81.76(10) 2 .
O2 Dy1 O3 78.76(10) 2 .
O2 Dy1 O3 122.42(10) . .
O3 Dy1 O3 73.27(15) 2 .
O1 Dy1 Cl2 112.57(7) . .
O1 Dy1 Cl2 112.57(7) 2 .
O2 Dy1 Cl2 77.73(7) 2 .
O2 Dy1 Cl2 77.73(7) . .
O3 Dy1 Cl2 143.37(7) 2 .
O3 Dy1 Cl2 143.37(8) . .
O1 Dy1 O4 73.18(9) . 2
O1 Dy1 O4 123.22(9) 2 2
O2 Dy1 O4 60.31(9) 2 2
O2 Dy1 O4 110.61(10) . 2
O3 Dy1 O4 145.20(10) 2 2
O3 Dy1 O4 73.72(10) . 2
Cl2 Dy1 O4 70.31(7) . 2
O1 Dy1 O4 123.22(9) . .
O1 Dy1 O4 73.18(9) 2 .
O2 Dy1 O4 110.61(10) 2 .
O2 Dy1 O4 60.31(9) . .
O3 Dy1 O4 73.72(10) 2 .
O3 Dy1 O4 145.20(10) . .
Cl2 Dy1 O4 70.31(7) . .
O4 Dy1 O4 140.61(13) 2 .
O1 Dy1 Zn1 139.56(7) . 2
O1 Dy1 Zn1 32.55(7) 2 2
O2 Dy1 Zn1 32.59(6) 2 2
O2 Dy1 Zn1 152.61(7) . 2
O3 Dy1 Zn1 92.02(7) 2 2
O3 Dy1 Zn1 78.08(7) . 2
Cl2 Dy1 Zn1 96.124(9) . 2
O4 Dy1 Zn1 91.73(7) 2 2
O4 Dy1 Zn1 92.39(6) . 2
O1 Dy1 Zn1 32.55(7) . .
O1 Dy1 Zn1 139.56(7) 2 .
O2 Dy1 Zn1 152.61(7) 2 .
O2 Dy1 Zn1 32.59(6) . .
O3 Dy1 Zn1 78.08(7) 2 .
O3 Dy1 Zn1 92.02(7) . .
Cl2 Dy1 Zn1 96.124(9) . .
O4 Dy1 Zn1 92.39(6) 2 .
O4 Dy1 Zn1 91.73(7) . .
Zn1 Dy1 Zn1 167.752(18) 2 .
O2 Zn1 N2 89.46(12) . .
O2 Zn1 O1 75.73(11) . .
N2 Zn1 O1 137.96(13) . .
O2 Zn1 N1 139.31(13) . .
N2 Zn1 N1 79.94(13) . .
O1 Zn1 N1 86.24(12) . .
O2 Zn1 Cl1 114.86(9) . .
N2 Zn1 Cl1 104.21(11) . .
O1 Zn1 Cl1 117.76(9) . .
N1 Zn1 Cl1 105.83(10) . .
O2 Zn1 Dy1 38.44(8) . .
N2 Zn1 Dy1 118.36(9) . .
O1 Zn1 Dy1 37.30(8) . .
N1 Zn1 Dy1 115.87(10) . .
Cl1 Zn1 Dy1 123.75(4) . .
O3 C1 H1A 109.5 . .
O3 C1 H1B 109.5 . .
H1A C1 H1B 109.5 . .
O3 C1 H1C 109.5 . .
H1A C1 H1C 109.5 . .
H1B C1 H1C 109.5 . .
C3 C2 C4 121.1(5) . .
C3 C2 H2A 119.5 . .
C4 C2 H2A 119.5 . .
C2 C3 C17 120.7(5) . .
C2 C3 H3A 119.6 . .
C17 C3 H3A 119.6 . .
C18 C4 C2 118.6(5) . .
C18 C4 H4A 120.7 . .
C2 C4 H4A 120.7 . .
C9 C5 C7 119.9(5) . .
C9 C5 H5A 120.1 . .
C7 C5 H5A 120.1 . .
O4 C6 H6A 109.5 . .
O4 C6 H6B 109.5 . .
H6A C6 H6B 109.5 . .
O4 C6 H6C 109.5 . .
H6A C6 H6C 109.5 . .
H6B C6 H6C 109.5 . .
C5 C7 C12 119.5(4) . .
C5 C7 H7A 120.3 . .
C12 C7 H7A 120.3 . .
C14 C8 C20 120.9(4) . .
C14 C8 H8A 119.5 . .
C20 C8 H8A 119.5 . .
C5 C9 C15 121.8(5) . .
C5 C9 H9A 119.1 . .
C15 C9 H9A 119.1 . .
N1 C10 C17 124.7(4) . .
N1 C10 H10A 117.7 . .
C17 C10 H10A 117.7 . .
O1 C11 C18 116.7(4) . .
O1 C11 C17 124.6(4) . .
C18 C11 C17 118.7(4) . .
C7 C12 C16 120.1(4) . .
C7 C12 N2 124.0(4) . .
C16 C12 N2 115.9(4) . .
C8 C14 O4 125.6(4) . .
C8 C14 C19 121.4(4) . .
O4 C14 C19 113.0(3) . .
C9 C15 C16 119.3(5) . .
C9 C15 H15A 120.3 . .
C16 C15 H15A 120.3 . .
C15 C16 C12 119.3(4) . .
C15 C16 N1 124.3(4) . .
C12 C16 N1 116.4(4) . .
C11 C17 C3 118.6(4) . .
C11 C17 C10 124.1(4) . .
C3 C17 C10 117.2(4) . .
C4 C18 O3 125.0(4) . .
C4 C18 C11 122.3(4) . .
O3 C18 C11 112.7(4) . .
O2 C19 C14 117.4(4) . .
O2 C19 C22 125.0(4) . .
C14 C19 C22 117.6(4) . .
C23 C20 C8 119.1(4) . .
C23 C20 H20A 120.4 . .
C8 C20 H20A 120.4 . .
N2 C21 C22 125.2(4) . .
N2 C21 H21A 117.4 . .
C22 C21 H21A 117.4 . .
C23 C22 C19 119.1(4) . .
C23 C22 C21 116.8(4) . .
C19 C22 C21 124.0(4) . .
C20 C23 C22 121.6(4) . .
C20 C23 H23A 119.2 . .
C22 C23 H23A 119.2 . .
C10 N1 C16 123.5(4) . .
C10 N1 Zn1 125.9(3) . .
C16 N1 Zn1 109.8(3) . .
C21 N2 C12 122.9(4) . .
C21 N2 Zn1 125.7(3) . .
C12 N2 Zn1 111.4(3) . .
C11 O1 Zn1 124.2(2) . .
C11 O1 Dy1 125.6(2) . .
Zn1 O1 Dy1 110.15(11) . .
C19 O2 Zn1 123.8(2) . .
C19 O2 Dy1 126.1(2) . .
Zn1 O2 Dy1 108.97(12) . .
C18 O3 C1 116.6(4) . .
C18 O3 Dy1 114.2(2) . .
C1 O3 Dy1 129.0(3) . .
C14 O4 C6 114.6(4) . .
C14 O4 Dy1 113.3(2) . .
C6 O4 Dy1 120.0(3) . .

loop_
_geom_bond_atom_site_label_1
_geom_bond_atom_site_label_2
_geom_bond_distance
_geom_bond_site_symmetry_2
Dy1 O1 2.302(3) .
Dy1 O1 2.302(3) 2
Dy1 O2 2.345(3) 2
Dy1 O2 2.345(3) .
Dy1 O3 2.616(3) 2
Dy1 O3 2.616(3) .
Dy1 Cl2 2.6950(16) .
Dy1 O4 2.724(3) 2
Dy1 O4 2.724(3) .
Dy1 Zn1 3.5670(9) 2
Dy1 Zn1 3.5670(9) .
Zn1 O2 2.032(3) .
Zn1 N2 2.043(3) .
Zn1 O1 2.044(3) .
Zn1 N1 2.092(3) .
Zn1 Cl1 2.2467(13) .
C1 O3 1.415(6) .
C1 H1A 0.9600 .
C1 H1B 0.9600 .
C1 H1C 0.9600 .
C2 C3 1.363(7) .
C2 C4 1.392(7) .
C2 H2A 0.9300 .
C3 C17 1.424(6) .
C3 H3A 0.9300 .
C4 C18 1.378(6) .
C4 H4A 0.9300 .
C5 C9 1.368(7) .
C5 C7 1.386(7) .
C5 H5A 0.9300 .
C6 O4 1.443(5) .
C6 H6A 0.9600 .
C6 H6B 0.9600 .
C6 H6C 0.9600 .
C7 C12 1.395(6) .
C7 H7A 0.9300 .
C8 C14 1.366(6) .
C8 C20 1.386(7) .
C8 H8A 0.9300 .
C9 C15 1.373(7) .
C9 H9A 0.9300 .
C10 N1 1.273(5) .
C10 C17 1.450(6) .
C10 H10A 0.9300 .
C11 O1 1.334(5) .
C11 C18 1.401(6) .
C11 C17 1.401(6) .
C12 C16 1.401(6) .
C12 N2 1.427(5) .
C14 O4 1.388(5) .
C14 C19 1.415(6) .
C15 C16 1.396(6) .
C15 H15A 0.9300 .
C16 N1 1.424(5) .
C18 O3 1.394(5) .
C19 O2 1.322(5) .
C19 C22 1.417(6) .
C20 C23 1.373(6) .
C20 H20A 0.9300 .
C21 N2 1.283(5) .
C21 C22 1.448(6) .
C21 H21A 0.9300 .
C22 C23 1.407(6) .
C23 H23A 0.9300 .
O1W O1W 1.43(4) 2_556

loop_
_geom_torsion_atom_site_label_1
_geom_torsion_atom_site_label_2
_geom_torsion_atom_site_label_3
_geom_torsion_atom_site_label_4
_geom_torsion
_geom_torsion_site_symmetry_1
O1 Dy1 Zn1 O2 -178.93(19) .
O1 Dy1 Zn1 O2 80.50(18) 2
O2 Dy1 Zn1 O2 -130.7(3) 2
O3 Dy1 Zn1 O2 87.72(15) 2
O3 Dy1 Zn1 O2 160.15(15) .
Cl2 Dy1 Zn1 O2 -55.62(13) .
O4 Dy1 Zn1 O2 -126.06(15) 2
O4 Dy1 Zn1 O2 14.76(15) .
Zn1 Dy1 Zn1 O2 124.38(13) 2
O1 Dy1 Zn1 N2 -133.16(18) .
O1 Dy1 Zn1 N2 126.28(16) 2
O2 Dy1 Zn1 N2 -84.92(19) 2
O2 Dy1 Zn1 N2 45.77(17) .
O3 Dy1 Zn1 N2 133.50(13) 2
O3 Dy1 Zn1 N2 -154.07(13) .
Cl2 Dy1 Zn1 N2 -9.85(11) .
O4 Dy1 Zn1 N2 -80.29(13) 2
O4 Dy1 Zn1 N2 60.53(13) .
Zn1 Dy1 Zn1 N2 170.16(11) 2
O1 Dy1 Zn1 O1 -100.6(3) 2
O2 Dy1 Zn1 O1 48.2(2) 2
O2 Dy1 Zn1 O1 178.93(19) .
O3 Dy1 Zn1 O1 -93.35(16) 2
O3 Dy1 Zn1 O1 -20.92(16) .
Cl2 Dy1 Zn1 O1 123.31(14) .
O4 Dy1 Zn1 O1 52.87(15) 2
O4 Dy1 Zn1 O1 -166.31(15) .
Zn1 Dy1 Zn1 O1 -56.69(14) 2
O1 Dy1 Zn1 N1 -40.80(17) .
O1 Dy1 Zn1 N1 -141.37(15) 2
O2 Dy1 Zn1 N1 7.44(19) 2
O2 Dy1 Zn1 N1 138.13(17) .
O3 Dy1 Zn1 N1 -134.15(13) 2
O3 Dy1 Zn1 N1 -61.72(13) .
Cl2 Dy1 Zn1 N1 82.51(10) .
O4 Dy1 Zn1 N1 12.07(12) 2
O4 Dy1 Zn1 N1 152.89(12) .
Zn1 Dy1 Zn1 N1 -97.49(10) 2
O1 Dy1 Zn1 Cl1 92.71(15) .
O1 Dy1 Zn1 Cl1 -7.85(12) 2
O2 Dy1 Zn1 Cl1 140.95(16) 2
O2 Dy1 Zn1 Cl1 -88.36(14) .
O3 Dy1 Zn1 Cl1 -0.63(8) 2
O3 Dy1 Zn1 Cl1 71.80(9) .
Cl2 Dy1 Zn1 Cl1 -143.97(4) .
O4 Dy1 Zn1 Cl1 145.58(8) 2
O4 Dy1 Zn1 Cl1 -73.60(8) .
Zn1 Dy1 Zn1 Cl1 36.03(4) 2
C4 C2 C3 C17 -1.4(9) .
C3 C2 C4 C18 1.2(9) .
C9 C5 C7 C12 -0.7(9) .
C7 C5 C9 C15 1.5(9) .
C5 C7 C12 C16 -0.8(8) .
C5 C7 C12 N2 -179.4(5) .
C20 C8 C14 O4 175.4(4) .
C20 C8 C14 C19 -3.8(7) .
C5 C9 C15 C16 -0.9(9) .
C9 C15 C16 C12 -0.7(8) .
C9 C15 C16 N1 178.7(5) .
C7 C12 C16 C15 1.5(7) .
N2 C12 C16 C15 -179.8(4) .
C7 C12 C16 N1 -177.9(4) .
N2 C12 C16 N1 0.8(6) .
O1 C11 C17 C3 177.0(4) .
C18 C11 C17 C3 0.3(7) .
O1 C11 C17 C10 1.1(7) .
C18 C11 C17 C10 -175.6(4) .
C2 C3 C17 C11 0.6(8) .
C2 C3 C17 C10 176.8(5) .
N1 C10 C17 C11 -7.5(7) .
N1 C10 C17 C3 176.5(4) .
C2 C4 C18 O3 -178.5(5) .
C2 C4 C18 C11 -0.2(8) .
O1 C11 C18 C4 -177.5(4) .
C17 C11 C18 C4 -0.5(7) .
O1 C11 C18 O3 1.0(6) .
C17 C11 C18 O3 177.9(4) .
C8 C14 C19 O2 -177.9(4) .
O4 C14 C19 O2 2.9(5) .
C8 C14 C19 C22 5.3(6) .
O4 C14 C19 C22 -173.9(3) .
C14 C8 C20 C23 -0.7(7) .
O2 C19 C22 C23 -179.0(4) .
C14 C19 C22 C23 -2.5(6) .
O2 C19 C22 C21 -3.5(6) .
C14 C19 C22 C21 173.0(4) .
N2 C21 C22 C23 -172.2(4) .
N2 C21 C22 C19 12.2(7) .
C8 C20 C23 C22 3.5(7) .
C19 C22 C23 C20 -1.8(7) .
C21 C22 C23 C20 -177.7(4) .
C17 C10 N1 C16 177.0(4) .
C17 C10 N1 Zn1 -14.1(6) .
C15 C16 N1 C10 8.6(7) .
C12 C16 N1 C10 -172.0(4) .
C15 C16 N1 Zn1 -161.9(4) .
C12 C16 N1 Zn1 17.5(5) .
O2 Zn1 N1 C10 91.1(4) .
N2 Zn1 N1 C10 168.4(4) .
O1 Zn1 N1 C10 28.2(4) .
Cl1 Zn1 N1 C10 -89.6(4) .
Dy1 Zn1 N1 C10 51.6(4) .
O2 Zn1 N1 C16 -98.6(3) .
N2 Zn1 N1 C16 -21.4(3) .
O1 Zn1 N1 C16 -161.5(3) .
Cl1 Zn1 N1 C16 80.7(3) .
Dy1 Zn1 N1 C16 -138.1(2) .
C22 C21 N2 C12 -177.8(4) .
C22 C21 N2 Zn1 5.4(6) .
C7 C12 N2 C21 -17.8(7) .
C16 C12 N2 C21 163.5(4) .
C7 C12 N2 Zn1 159.3(4) .
C16 C12 N2 Zn1 -19.3(5) .
O2 Zn1 N2 C21 -20.3(3) .
O1 Zn1 N2 C21 -88.1(4) .
N1 Zn1 N2 C21 -160.9(4) .
Cl1 Zn1 N2 C21 95.2(3) .
Dy1 Zn1 N2 C21 -46.8(4) .
O2 Zn1 N2 C12 162.6(3) .
O1 Zn1 N2 C12 94.8(3) .
N1 Zn1 N2 C12 22.0(3) .
Cl1 Zn1 N2 C12 -81.9(3) .
Dy1 Zn1 N2 C12 136.1(2) .
C18 C11 O1 Zn1 -157.1(3) .
C17 C11 O1 Zn1 26.2(6) .
C18 C11 O1 Dy1 25.9(5) .
C17 C11 O1 Dy1 -150.8(3) .
O2 Zn1 O1 C11 -176.7(3) .
N2 Zn1 O1 C11 -104.0(3) .
N1 Zn1 O1 C11 -33.5(3) .
Cl1 Zn1 O1 C11 72.4(3) .
Dy1 Zn1 O1 C11 -177.4(4) .
O2 Zn1 O1 Dy1 0.68(12) .
N2 Zn1 O1 Dy1 73.4(2) .
N1 Zn1 O1 Dy1 143.90(15) .
Cl1 Zn1 O1 Dy1 -110.19(11) .
O1 Dy1 O1 C11 -66.7(3) 2
O2 Dy1 O1 C11 22.4(4) 2
O2 Dy1 O1 C11 176.8(3) .
O3 Dy1 O1 C11 -101.9(3) 2
O3 Dy1 O1 C11 -26.5(3) .
Cl2 Dy1 O1 C11 113.3(3) .
O4 Dy1 O1 C11 53.7(3) 2
O4 Dy1 O1 C11 -166.2(3) .
Zn1 Dy1 O1 C11 -18.5(4) 2
Zn1 Dy1 O1 C11 177.4(4) .
O1 Dy1 O1 Zn1 115.87(13) 2
O2 Dy1 O1 Zn1 -155.00(11) 2
O2 Dy1 O1 Zn1 -0.63(11) .
O3 Dy1 O1 Zn1 80.74(14) 2
O3 Dy1 O1 Zn1 156.12(18) .
Cl2 Dy1 O1 Zn1 -64.13(13) .
O4 Dy1 O1 Zn1 -123.68(15) 2
O4 Dy1 O1 Zn1 16.43(18) .
Zn1 Dy1 O1 Zn1 164.14(4) 2
C14 C19 O2 Zn1 162.5(3) .
C22 C19 O2 Zn1 -21.0(5) .
C14 C19 O2 Dy1 -31.0(5) .
C22 C19 O2 Dy1 145.5(3) .
N2 Zn1 O2 C19 27.6(3) .
O1 Zn1 O2 C19 167.8(3) .
N1 Zn1 O2 C19 101.4(3) .
Cl1 Zn1 O2 C19 -77.8(3) .
Dy1 Zn1 O2 C19 168.5(4) .
N2 Zn1 O2 Dy1 -140.91(14) .
O1 Zn1 O2 Dy1 -0.67(12) .
N1 Zn1 O2 Dy1 -67.1(2) .
Cl1 Zn1 O2 Dy1 113.66(11) .
O1 Dy1 O2 C19 -167.5(3) .
O1 Dy1 O2 C19 63.8(3) 2
O2 Dy1 O2 C19 -45.3(3) 2
O3 Dy1 O2 C19 106.4(3) 2
O3 Dy1 O2 C19 168.1(3) .
Cl2 Dy1 O2 C19 -45.3(3) .
O4 Dy1 O2 C19 -108.5(3) 2
O4 Dy1 O2 C19 28.9(3) .
Zn1 Dy1 O2 C19 34.2(4) 2
Zn1 Dy1 O2 C19 -168.2(4) .
O1 Dy1 O2 Zn1 0.63(11) .
O1 Dy1 O2 Zn1 -128.01(13) 2
O2 Dy1 O2 Zn1 122.88(12) 2
O3 Dy1 O2 Zn1 -85.41(13) 2
O3 Dy1 O2 Zn1 -23.70(18) .
Cl2 Dy1 O2 Zn1 122.88(12) .
O4 Dy1 O2 Zn1 59.64(15) 2
O4 Dy1 O2 Zn1 -162.96(17) .
Zn1 Dy1 O2 Zn1 -157.63(6) 2
C4 C18 O3 C1 -17.8(8) .
C11 C18 O3 C1 163.8(5) .
C4 C18 O3 Dy1 157.0(4) .
C11 C18 O3 Dy1 -21.4(5) .
O1 Dy1 O3 C18 23.9(3) .
O1 Dy1 O3 C18 176.3(3) 2
O2 Dy1 O3 C18 -117.5(3) 2
O2 Dy1 O3 C18 49.0(3) .
O3 Dy1 O3 C18 113.4(3) 2
Cl2 Dy1 O3 C18 -66.6(3) .
O4 Dy1 O3 C18 -55.4(3) 2
O4 Dy1 O3 C18 132.4(3) .
Zn1 Dy1 O3 C18 -150.8(3) 2
Zn1 Dy1 O3 C18 36.5(3) .
O1 Dy1 O3 C1 -162.0(6) .
O1 Dy1 O3 C1 -9.6(5) 2
O2 Dy1 O3 C1 56.5(5) 2
O2 Dy1 O3 C1 -136.9(5) .
O3 Dy1 O3 C1 -72.5(5) 2
Cl2 Dy1 O3 C1 107.5(5) .
O4 Dy1 O3 C1 118.6(6) 2
O4 Dy1 O3 C1 -53.5(6) .
Zn1 Dy1 O3 C1 23.3(5) 2
Zn1 Dy1 O3 C1 -149.5(5) .
C8 C14 O4 C6 -17.4(6) .
C19 C14 O4 C6 161.7(4) .
C8 C14 O4 Dy1 -160.1(4) .
C19 C14 O4 Dy1 19.0(4) .
O1 Dy1 O4 C14 -41.4(3) .
O1 Dy1 O4 C14 -174.4(3) 2
O2 Dy1 O4 C14 131.2(3) 2
O2 Dy1 O4 C14 -23.5(2) .
O3 Dy1 O4 C14 -109.7(3) 2
O3 Dy1 O4 C14 -128.6(3) .
Cl2 Dy1 O4 C14 63.3(2) .
O4 Dy1 O4 C14 63.3(2) 2
Zn1 Dy1 O4 C14 158.9(3) 2
Zn1 Dy1 O4 C14 -32.6(3) .
O1 Dy1 O4 C6 178.2(3) .
O1 Dy1 O4 C6 45.1(3) 2
O2 Dy1 O4 C6 -9.2(3) 2
O2 Dy1 O4 C6 -164.0(4) .
O3 Dy1 O4 C6 109.9(3) 2
O3 Dy1 O4 C6 90.9(4) .
Cl2 Dy1 O4 C6 -77.2(3) .
O4 Dy1 O4 C6 -77.2(3) 2
Zn1 Dy1 O4 C6 18.5(3) 2
Zn1 Dy1 O4 C6 -173.1(3) .
